data_7231054
loop_
_publ_author_name
'Di Santo, Alejandro'
'P\'erez, Hiram'
'Echeverr\'ia, Gustavo A.'
'Piro, Oscar E.'
'Iglesias, Rodrigo A.'
'Carbonio, Ra\'ul E.'
'Ben Altabef, Aida'
'Gil, Diego M.'

_publ_section_title
;
 Exploring weak intermolecular interactions in thiocyanate-bonded Zn(ii)
 and Cd(ii) complexes with methylimidazole: crystal structures, Hirshfeld
 surface analysis and luminescence properties
;
_journal_issue 42
_journal_name_full 'RSC Advances'
_journal_page_first 23891
_journal_paper_doi 10.1039/C8RA04452J
_journal_volume 8
_journal_year 2018
_chemical_formula_sum 'C10 H12 N6 S2 Zn'
_chemical_formula_weight 345.75
_chemical_name_systematic dithiocianato-bis(2-methylimidazole)zinc(II)
_space_group_crystal_system orthorhombic
_space_group_IT_number 62
_space_group_name_Hall '-P 2ac 2n'
_space_group_name_H-M_alt 'P n m a'
_symmetry_space_group_name_Hall '-P 2ac 2n'
_symmetry_space_group_name_H-M 'P n m a'
_atom_sites_solution_hydrogens geom
_atom_sites_solution_primary dual
_atom_sites_solution_secondary difmap
_audit_creation_method SHELXL-2014/7
_audit_update_record
;
2017-12-03 deposited with the CCDC.
2018-06-25 downloaded from the CCDC.
;
_cell_angle_alpha 90
_cell_angle_beta 90
_cell_angle_gamma 90
_cell_formula_units_Z 4
_cell_length_a 8.4322(3)
_cell_length_b 12.5613(5)
_cell_length_c 13.9647(5)
_cell_measurement_reflns_used 1117
_cell_measurement_temperature 297(2)
_cell_measurement_theta_max 27.3590
_cell_measurement_theta_min 4.1130
_cell_volume 1479.13(10)
_computing_cell_refinement 'CrysAlisPro 1.171.38.41 (Rigaku OD, 2015)'
_computing_data_collection 'CrysAlisPro 1.171.38.41 (Rigaku OD, 2015)'
_computing_data_reduction 'CrysAlisPro 1.171.38.41 (Rigaku OD, 2015)'
_computing_molecular_graphics 'ORTEP-3 (Farrugia, 1997)'
_computing_publication_material 'SHELXL-2014/7 (Sheldrick, 2014)'
_computing_structure_refinement 'SHELXL-2014/7 (Sheldrick, 2014)'
_computing_structure_solution 'SHELXT (Sheldrick, 2015)'
_diffrn_ambient_temperature 297(2)
_diffrn_detector 'CCD plate'
_diffrn_detector_area_resol_mean 16.0604
_diffrn_detector_type Eos
_diffrn_measured_fraction_theta_full 0.999
_diffrn_measured_fraction_theta_max 0.971
_diffrn_measurement_device 'four-circle diffractometer'
_diffrn_measurement_device_type 'Xcalibur, Eos, Gemini'
_diffrn_radiation_monochromator graphite
_diffrn_radiation_probe x-ray
_diffrn_radiation_type 'Mo K\a'
_diffrn_radiation_wavelength 0.71073
_diffrn_reflns_av_R_equivalents 0.0447
_diffrn_reflns_av_unetI/netI 0.0486
_diffrn_reflns_Laue_measured_fraction_full 0.999
_diffrn_reflns_Laue_measured_fraction_max 0.971
_diffrn_reflns_limit_h_max 10
_diffrn_reflns_limit_h_min -7
_diffrn_reflns_limit_k_max 14
_diffrn_reflns_limit_k_min -16
_diffrn_reflns_limit_l_max 16
_diffrn_reflns_limit_l_min -17
_diffrn_reflns_number 4379
_diffrn_reflns_point_group_measured_fraction_full 0.999
_diffrn_reflns_point_group_measured_fraction_max 0.971
_diffrn_reflns_theta_full 25.242
_diffrn_reflns_theta_max 26.998
_diffrn_reflns_theta_min 2.917
_diffrn_source 'fine-focus sealed X-ray tube'
_diffrn_source_type 'Enhance (Mo) X-ray Source'
_exptl_absorpt_coefficient_mu 1.937
_exptl_absorpt_correction_T_max 1.00000
_exptl_absorpt_correction_T_min 0.82614
_exptl_absorpt_correction_type multi-scan
_exptl_absorpt_process_details
;
CrysAlisPro 1.171.38.41 (Rigaku Oxford Diffraction, 2015)
Empirical absorption correction using spherical harmonics,
 implemented in SCALE3 ABSPACK scaling algorithm.
;
_exptl_crystal_colour colorless
_exptl_crystal_density_diffrn 1.553
_exptl_crystal_description plate
_exptl_crystal_F_000 704
_exptl_crystal_recrystallization_method 'Re-crystallisation from solvent: ethanol/water mixture'
_exptl_crystal_size_max 0.209
_exptl_crystal_size_mid 0.143
_exptl_crystal_size_min 0.048
_refine_diff_density_max 0.297
_refine_diff_density_min -0.333
_refine_diff_density_rms 0.064
_refine_ls_extinction_method none
_refine_ls_goodness_of_fit_ref 1.064
_refine_ls_hydrogen_treatment constr
_refine_ls_matrix_type full
_refine_ls_number_parameters 98
_refine_ls_number_reflns 1634
_refine_ls_number_restraints 0
_refine_ls_restrained_S_all 1.064
_refine_ls_R_factor_all 0.0603
_refine_ls_R_factor_gt 0.0368
_refine_ls_shift/su_max 0.001
_refine_ls_shift/su_mean 0.000
_refine_ls_structure_factor_coef Fsqd
_refine_ls_weighting_details 'w=1/[\s^2^(Fo^2^)+(0.0285P)^2^] where P=(Fo^2^+2Fc^2^)/3'
_refine_ls_weighting_scheme calc
_refine_ls_wR_factor_gt 0.0717
_refine_ls_wR_factor_ref 0.0796
_reflns_Friedel_coverage 0.000
_reflns_number_gt 1203
_reflns_number_total 1634
_reflns_threshold_expression 'I > 2\s(I)'
_cod_data_source_file c8ra04452j2.cif
_cod_data_source_block Zn2MeImz2SCN2
_cod_database_code 7231054
_shelx_shelxl_version_number 2014/7
_shelx_space_group_comment
;
The symmetry employed for this shelxl refinement is uniquely defined
by the following loop, which should always be used as a source of
symmetry information in preference to the above space-group names.
They are only intended as comments.
;
_shelx_estimated_absorpt_t_min 0.688
_shelx_estimated_absorpt_t_max 0.913
_oxdiff_exptl_absorpt_empirical_full_min 0.863
_oxdiff_exptl_absorpt_empirical_full_max 1.201
_oxdiff_exptl_absorpt_empirical_details
;
Empirical correction (ABSPACK) includes:
- Absorption correction using spherical harmonics
- Frame scaling
;

loop_
_space_group_symop_operation_xyz
'x, y, z'
'-x+1/2, -y, z+1/2'
'-x, y+1/2, -z'
'x+1/2, -y+1/2, -z+1/2'
'-x, -y, -z'
'x-1/2, y, -z-1/2'
'x, -y-1/2, z'
'-x-1/2, y-1/2, z-1/2'

loop_
_atom_site_label
_atom_site_type_symbol
_atom_site_fract_x
_atom_site_fract_y
_atom_site_fract_z
_atom_site_U_iso_or_equiv
_atom_site_adp_type
_atom_site_occupancy
_atom_site_site_symmetry_order
_atom_site_calc_flag
_atom_site_refinement_flags_posn
_atom_site_refinement_flags_adp
_atom_site_refinement_flags_occupancy
C1 C 0.5715(4) 0.4075(3) 0.6742(2) 0.0616(10) Uani 1 1 d . . .
H1 H 0.5086 0.3674 0.7154 0.074 Uiso 1 1 calc R U .
C2 C 0.6399(5) 0.4997(3) 0.6953(3) 0.0752(12) Uani 1 1 d . . .
H2 H 0.6331 0.5362 0.7531 0.090 Uiso 1 1 calc R U .
C3 C 0.7007(3) 0.4576(2) 0.5483(2) 0.0456(8) Uani 1 1 d . . .
C4 C 0.7713(4) 0.4640(3) 0.4526(2) 0.0642(10) Uani 1 1 d . . .
H4A H 0.8112 0.3953 0.4345 0.096 Uiso 1 1 calc R U .
H4B H 0.8568 0.5145 0.4532 0.096 Uiso 1 1 calc R U .
H4C H 0.6922 0.4864 0.4074 0.096 Uiso 1 1 calc R U .
C5 C 0.5540(5) 0.2500 0.2946(3) 0.0387(9) Uani 1 2 d S T P
C6 C 0.1697(6) 0.2500 0.5674(3) 0.0426(10) Uani 1 2 d S T P
N1 N 0.6096(3) 0.38055(19) 0.58022(15) 0.0406(6) Uani 1 1 d . . .
N2 N 0.7221(3) 0.5305(2) 0.6158(2) 0.0629(8) Uani 1 1 d . . .
H2A H 0.7781 0.5874 0.6104 0.076 Uiso 1 1 calc R U .
N3 N 0.5530(4) 0.2500 0.3775(3) 0.0523(9) Uani 1 2 d S T P
N4 N 0.2964(4) 0.2500 0.5469(3) 0.0544(10) Uani 1 2 d S T P
S1 S 0.55093(15) 0.2500 0.17881(8) 0.0528(3) Uani 1 2 d S T P
S2 S -0.01858(13) 0.2500 0.59368(9) 0.0645(4) Uani 1 2 d S T P
Zn Zn 0.52677(5) 0.2500 0.51654(3) 0.03764(17) Uani 1 2 d S T P

loop_
_atom_site_aniso_label
_atom_site_aniso_U_11
_atom_site_aniso_U_22
_atom_site_aniso_U_33
_atom_site_aniso_U_23
_atom_site_aniso_U_13
_atom_site_aniso_U_12
C1 0.086(3) 0.055(2) 0.0434(18) -0.0039(17) 0.0005(17) 0.005(2)
C2 0.112(3) 0.061(3) 0.052(2) -0.019(2) -0.021(2) 0.012(2)
C3 0.0450(17) 0.0317(17) 0.060(2) 0.0013(15) -0.0125(15) 0.0057(14)
C4 0.062(2) 0.053(2) 0.078(2) 0.0101(18) 0.017(2) -0.0045(18)
C5 0.041(2) 0.032(2) 0.043(2) 0.000 0.0032(19) 0.000
C6 0.055(3) 0.034(2) 0.040(2) 0.000 -0.008(2) 0.000
N1 0.0472(14) 0.0329(13) 0.0418(14) -0.0013(11) -0.0034(11) 0.0038(12)
N2 0.0741(19) 0.0385(17) 0.076(2) -0.0106(15) -0.0203(17) -0.0042(15)
N3 0.064(2) 0.050(2) 0.043(2) 0.000 -0.0006(19) 0.000
N4 0.041(2) 0.049(3) 0.073(3) 0.000 0.0042(19) 0.000
S1 0.0758(8) 0.0454(7) 0.0372(6) 0.000 0.0033(5) 0.000
S2 0.0395(6) 0.0923(11) 0.0616(8) 0.000 -0.0014(5) 0.000
Zn 0.0418(3) 0.0336(3) 0.0376(3) 0.000 0.0013(2) 0.000

loop_
_atom_type_symbol
_atom_type_description
_atom_type_scat_dispersion_real
_atom_type_scat_dispersion_imag
_atom_type_scat_source
C C 0.0033 0.0016 'International Tables Vol C Tables 4.2.6.8 and 6.1.1.4'
H H 0.0000 0.0000 'International Tables Vol C Tables 4.2.6.8 and 6.1.1.4'
N N 0.0061 0.0033 'International Tables Vol C Tables 4.2.6.8 and 6.1.1.4'
S S 0.1246 0.1234 'International Tables Vol C Tables 4.2.6.8 and 6.1.1.4'
Zn Zn 0.2839 1.4301 'International Tables Vol C Tables 4.2.6.8 and 6.1.1.4'

loop_
_geom_angle_atom_site_label_1
_geom_angle_atom_site_label_2
_geom_angle_atom_site_label_3
_geom_angle
_geom_angle_site_symmetry_1
_geom_angle_site_symmetry_3
C2 C1 N1 108.7(3) . .
C1 C2 N2 106.8(3) . .
N1 C3 N2 110.3(3) . .
N1 C3 C4 126.0(3) . .
N2 C3 C4 123.7(3) . .
N3 C5 S1 178.7(4) . .
N4 C6 S2 178.0(4) . .
C3 N1 C1 106.0(3) . .
C3 N1 Zn 131.3(2) . .
C1 N1 Zn 122.7(2) . .
C3 N2 C2 108.2(3) . .
C5 N3 Zn 173.9(3) . .
C6 N4 Zn 177.3(4) . .
N3 Zn N4 108.79(15) . .
N3 Zn N1 113.83(8) . 7_565
N4 Zn N1 104.34(9) . 7_565
N3 Zn N1 113.83(8) . .
N4 Zn N1 104.34(9) . .
N1 Zn N1 110.81(13) 7_565 .

loop_
_geom_bond_atom_site_label_1
_geom_bond_atom_site_label_2
_geom_bond_distance
_geom_bond_site_symmetry_2
C1 C2 1.327(5) .
C1 N1 1.393(4) .
C2 N2 1.365(4) .
C3 N1 1.313(4) .
C3 N2 1.328(4) .
C3 C4 1.465(4) .
C5 N3 1.159(5) .
C5 S1 1.617(4) .
C6 N4 1.106(5) .
C6 S2 1.629(5) .
N1 Zn 1.992(2) .
N3 Zn 1.954(4) .
N4 Zn 1.988(4) .
Zn N1 1.992(2) 7_565

loop_
_geom_hbond_atom_site_label_D
_geom_hbond_atom_site_label_H
_geom_hbond_atom_site_label_A
_geom_hbond_distance_DH
_geom_hbond_distance_HA
_geom_hbond_distance_DA
_geom_hbond_angle_DHA
_geom_hbond_site_symmetry_A
N2 H2A S1 0.86 2.68 3.469(3) 154.0 2_665
